data_4305355
loop_
_publ_author_name
'Julia B. H. Strautmann'
'Serena DeBeer George'
'Eberhard Bothe'
'Eckhard Bill'
'Thomas Weyherm\"uller'
'Anja Stammler'
'Hartmut B\"ogge'
'Thorsten Glaser'

_publ_contact_author_address
;     Fakult\"at f. Chemie
      Universit\"at Bielefeld
      33501 Bielefeld
      Germany
;
_publ_contact_author_email thorsten.glaser@uni-bielefeld.de
_publ_contact_author_fax '49 521 106 6003'
_publ_contact_author_name 'Prof. Dr. T. Glaser'
_publ_contact_author_phone '49 521 106 6105'
_publ_section_title
;
Molecular and Electronic Structures of Mononuclear Iron Complexes Using
Strongly Electron-Donating Ligands and their Oxidized Forms
;
_journal_name_full 'Inorganic Chemistry'
_journal_page_first 6804
_journal_page_last 6824
_journal_paper_doi 10.1021/ic800335t
_journal_volume 47
_journal_year 2008
_chemical_formula_moiety ' C34 H54 Cl Fe N2 O2 , CHCl3 '
_chemical_formula_sum 'C35 H55 Cl4 Fe N2 O2'
_chemical_formula_weight 733.46
_chemical_name_systematic
; 
 ? 
;
_space_group_IT_number 15
_symmetry_cell_setting monoclinic
_symmetry_space_group_name_Hall '-C 2yc'
_symmetry_space_group_name_H-M 'C 1 2/c 1'
_atom_sites_solution_hydrogens geom
_atom_sites_solution_primary direct
_atom_sites_solution_secondary difmap
_audit_creation_method SHELXL-97
_cell_angle_alpha 90.00
_cell_angle_beta 101.7260(10)
_cell_angle_gamma 90.00
_cell_formula_units_Z 8
_cell_length_a 33.2785(10)
_cell_length_b 14.0224(4)
_cell_length_c 18.1858(5)
_cell_measurement_reflns_used 7248
_cell_measurement_temperature 183(2)
_cell_measurement_theta_max 26.95
_cell_measurement_theta_min 2.29
_cell_volume 8309.2(4)
_computing_cell_refinement 'SAINT (Bruker AXS, 2001)'
_computing_data_collection 'SMART (Bruker AXS, 2001)'
_computing_data_reduction 'SAINT (Bruker AXS, 2001)'
_computing_molecular_graphics 'DIAMOND 2.1 (Crystal Impact, 2001)'
_computing_publication_material 'SHELXL-97 (Sheldrick, 1997)'
_computing_structure_refinement 'SHELXL-97 (Sheldrick, 1997)'
_computing_structure_solution 'SHELXS-97 (Sheldrick, 1997)'
_diffrn_ambient_temperature 183(2)
_diffrn_measured_fraction_theta_full 0.990
_diffrn_measured_fraction_theta_max 0.990
_diffrn_measurement_device_type 'Bruker AXS SMART 1K'
_diffrn_measurement_method omega-scan
_diffrn_radiation_monochromator graphite
_diffrn_radiation_source 'fine-focus sealed tube'
_diffrn_radiation_type MoK\a
_diffrn_radiation_wavelength 0.71073
_diffrn_reflns_av_R_equivalents 0.0214
_diffrn_reflns_av_sigmaI/netI 0.0206
_diffrn_reflns_limit_h_max 40
_diffrn_reflns_limit_h_min -42
_diffrn_reflns_limit_k_max 17
_diffrn_reflns_limit_k_min -17
_diffrn_reflns_limit_l_max 23
_diffrn_reflns_limit_l_min -23
_diffrn_reflns_number 33858
_diffrn_reflns_theta_full 27.01
_diffrn_reflns_theta_max 27.01
_diffrn_reflns_theta_min 1.88
_diffrn_standards_decay_% 0
_diffrn_standards_interval_count 0
_diffrn_standards_interval_time 0
_diffrn_standards_number 0
_exptl_absorpt_coefficient_mu 0.649
_exptl_absorpt_correction_T_max 0.9379
_exptl_absorpt_correction_T_min 0.7812
_exptl_absorpt_correction_type multi-scan
_exptl_absorpt_process_details 'SADABS 2.10 (Bruker AXS, 2003)'
_exptl_crystal_colour dark-blue
_exptl_crystal_density_diffrn 1.173
_exptl_crystal_density_method 'not measured'
_exptl_crystal_description plates
_exptl_crystal_F_000 3112
_exptl_crystal_size_max 0.40
_exptl_crystal_size_mid 0.28
_exptl_crystal_size_min 0.10
_refine_diff_density_max 0.878
_refine_diff_density_min -0.748
_refine_diff_density_rms 0.096
_refine_ls_extinction_method none
_refine_ls_goodness_of_fit_ref 1.077
_refine_ls_hydrogen_treatment noref
_refine_ls_matrix_type full
_refine_ls_number_parameters 436
_refine_ls_number_reflns 8995
_refine_ls_number_restraints 6
_refine_ls_restrained_S_all 1.078
_refine_ls_R_factor_all 0.0741
_refine_ls_R_factor_gt 0.0610
_refine_ls_shift/su_max 0.001
_refine_ls_shift/su_mean 0.000
_refine_ls_structure_factor_coef Fsqd
_refine_ls_weighting_details 'calc w=1/[\s^2^(Fo^2^)+(0.1148P)^2^+13.2353P] where P=(Fo^2^+2Fc^2^)/3'
_refine_ls_weighting_scheme calc
_refine_ls_wR_factor_gt 0.1789
_refine_ls_wR_factor_ref 0.1935
_reflns_number_gt 7317
_reflns_number_total 8995
_reflns_threshold_expression >2sigma(I)
_cod_data_source_file ic800335t-file002_2.cif
_cod_data_source_block gl1537
_cod_database_code 4305355

loop_
_symmetry_equiv_pos_as_xyz
'x, y, z'
'-x, y, -z+1/2'
'x+1/2, y+1/2, z'
'-x+1/2, y+1/2, -z+1/2'
'-x, -y, -z'
'x, -y, z-1/2'
'-x+1/2, -y+1/2, -z'
'x+1/2, -y+1/2, z-1/2'

loop_
_atom_site_label
_atom_site_type_symbol
_atom_site_fract_x
_atom_site_fract_y
_atom_site_fract_z
_atom_site_U_iso_or_equiv
_atom_site_adp_type
_atom_site_occupancy
_atom_site_symmetry_multiplicity
_atom_site_calc_flag
_atom_site_refinement_flags
_atom_site_disorder_assembly
_atom_site_disorder_group
Fe1 Fe 0.243600(11) 0.87587(2) 0.150972(19) 0.02946(14) Uani 1 1 d . . .
Cl1 Cl 0.20806(3) 0.97088(5) 0.21393(4) 0.0494(2) Uani 1 1 d . . .
O1 O 0.29186(7) 0.94514(15) 0.15480(11) 0.0436(5) Uani 1 1 d . . .
O18 O 0.22638(6) 0.88625(13) 0.04769(10) 0.0326(4) Uani 1 1 d . . .
N8 N 0.28051(7) 0.78326(16) 0.23302(12) 0.0348(5) Uani 1 1 d . . .
N11 N 0.20211(7) 0.74522(15) 0.14574(12) 0.0336(5) Uani 1 1 d . . .
C1 C 0.32640(9) 0.9605(2) 0.20571(15) 0.0375(6) Uani 1 1 d . . .
C2 C 0.35630(9) 1.0247(2) 0.18980(16) 0.0380(6) Uani 1 1 d . . .
C3 C 0.39172(9) 1.0374(2) 0.24467(17) 0.0445(7) Uani 1 1 d . . .
H3A H 0.4116 1.0819 0.2351 0.053 Uiso 1 1 calc R . .
C4 C 0.39974(9) 0.9882(3) 0.31328(18) 0.0471(7) Uani 1 1 d . . .
C5 C 0.37001(9) 0.9265(3) 0.32686(17) 0.0454(7) Uani 1 1 d . . .
H5A H 0.3744 0.8930 0.3732 0.054 Uiso 1 1 calc R . .
C6 C 0.33353(9) 0.9113(2) 0.27486(16) 0.0411(6) Uani 1 1 d . . .
C7 C 0.30190(10) 0.8457(2) 0.29540(15) 0.0421(7) Uani 1 1 d . . .
H7A H 0.3154 0.8046 0.3375 0.051 Uiso 1 1 calc R . .
H7B H 0.2811 0.8847 0.3135 0.051 Uiso 1 1 calc R . .
C9 C 0.25224(9) 0.7191(2) 0.26257(16) 0.0389(6) Uani 1 1 d . . .
H9A H 0.2360 0.7562 0.2925 0.047 Uiso 1 1 calc R . .
H9B H 0.2682 0.6704 0.2957 0.047 Uiso 1 1 calc R . .
C10 C 0.22390(10) 0.67098(19) 0.19784(16) 0.0402(6) Uani 1 1 d . . .
H10A H 0.2399 0.6291 0.1707 0.048 Uiso 1 1 calc R . .
H10B H 0.2037 0.6312 0.2170 0.048 Uiso 1 1 calc R . .
C12 C 0.19435(10) 0.70805(18) 0.06677(15) 0.0379(6) Uani 1 1 d . . .
H12A H 0.2209 0.6931 0.0530 0.045 Uiso 1 1 calc R . .
H12B H 0.1784 0.6481 0.0641 0.045 Uiso 1 1 calc R . .
C13 C 0.17143(9) 0.77791(19) 0.01129(15) 0.0349(6) Uani 1 1 d . . .
C14 C 0.13337(10) 0.7556(2) -0.03265(17) 0.0435(7) Uani 1 1 d . . .
H14A H 0.1215 0.6950 -0.0270 0.052 Uiso 1 1 calc R . .
C15 C 0.11233(10) 0.8194(2) -0.08431(18) 0.0471(7) Uani 1 1 d . A .
C16 C 0.13082(10) 0.9079(2) -0.09047(17) 0.0437(7) Uani 1 1 d . . .
H16A H 0.1167 0.9523 -0.1260 0.052 Uiso 1 1 calc R . .
C17 C 0.16857(9) 0.93457(19) -0.04765(15) 0.0345(6) Uani 1 1 d . . .
C18 C 0.18927(8) 0.86741(18) 0.00432(14) 0.0309(5) Uani 1 1 d . . .
C19 C 0.34926(10) 1.0785(2) 0.11437(17) 0.0406(6) Uani 1 1 d . . .
C20 C 0.34555(12) 1.0065(2) 0.04963(18) 0.0523(8) Uani 1 1 d . . .
H20A H 0.3242 0.9597 0.0534 0.078 Uiso 1 1 calc R . .
H20B H 0.3718 0.9738 0.0527 0.078 Uiso 1 1 calc R . .
H20C H 0.3382 1.0403 0.0016 0.078 Uiso 1 1 calc R . .
C21 C 0.38508(12) 1.1462(3) 0.1100(2) 0.0564(9) Uani 1 1 d . . .
H21A H 0.4104 1.1091 0.1138 0.085 Uiso 1 1 calc R . .
H21B H 0.3884 1.1921 0.1514 0.085 Uiso 1 1 calc R . .
H21C H 0.3793 1.1804 0.0620 0.085 Uiso 1 1 calc R . .
C22 C 0.31008(11) 1.1384(2) 0.1050(2) 0.0478(7) Uani 1 1 d . . .
H22A H 0.2868 1.0969 0.1080 0.072 Uiso 1 1 calc R . .
H22B H 0.3051 1.1704 0.0561 0.072 Uiso 1 1 calc R . .
H22C H 0.3132 1.1864 0.1450 0.072 Uiso 1 1 calc R . .
C23 C 0.43996(10) 1.0046(3) 0.3709(2) 0.0565(9) Uani 1 1 d . . .
C24 C 0.44554(18) 0.9295(7) 0.4338(4) 0.145(3) Uani 1 1 d . . .
H24A H 0.4301 0.9489 0.4719 0.217 Uiso 1 1 calc R . .
H24B H 0.4747 0.9240 0.4571 0.217 Uiso 1 1 calc R . .
H24C H 0.4354 0.8677 0.4127 0.217 Uiso 1 1 calc R . .
C25 C 0.43796(19) 1.0998(6) 0.4060(5) 0.172(5) Uani 1 1 d . . .
H25A H 0.4285 1.1473 0.3668 0.259 Uiso 1 1 calc R . .
H25B H 0.4653 1.1175 0.4340 0.259 Uiso 1 1 calc R . .
H25C H 0.4188 1.0973 0.4403 0.259 Uiso 1 1 calc R . .
C26 C 0.47579(13) 0.9939(6) 0.3350(3) 0.104(2) Uani 1 1 d . . .
H26A H 0.4752 1.0441 0.2973 0.157 Uiso 1 1 calc R . .
H26B H 0.4748 0.9313 0.3106 0.157 Uiso 1 1 calc R . .
H26C H 0.5011 0.9992 0.3732 0.157 Uiso 1 1 calc R . .
C27 C 0.06988(12) 0.7945(3) -0.1331(2) 0.0667(11) Uani 1 1 d . . .
C28 C 0.0415(3) 0.7585(14) -0.0757(7) 0.119(6) Uani 0.588(16) 1 d P A 1
H28A H 0.0529 0.6994 -0.0511 0.179 Uiso 0.588(16) 1 calc PR A 1
H28B H 0.0135 0.7466 -0.1037 0.179 Uiso 0.588(16) 1 calc PR A 1
H28C H 0.0409 0.8076 -0.0376 0.179 Uiso 0.588(16) 1 calc PR A 1
C29 C 0.0725(3) 0.7267(11) -0.1878(8) 0.112(7) Uani 0.588(16) 1 d P A 1
H29A H 0.0904 0.7505 -0.2203 0.167 Uiso 0.588(16) 1 calc PR A 1
H29B H 0.0451 0.7144 -0.2179 0.167 Uiso 0.588(16) 1 calc PR A 1
H29C H 0.0839 0.6674 -0.1635 0.167 Uiso 0.588(16) 1 calc PR A 1
C30 C 0.0460(4) 0.8876(9) -0.1630(10) 0.122(7) Uani 0.588(16) 1 d P A 1
H30A H 0.0593 0.9179 -0.2004 0.182 Uiso 0.588(16) 1 calc PR A 1
H30B H 0.0461 0.9316 -0.1212 0.182 Uiso 0.588(16) 1 calc PR A 1
H30C H 0.0176 0.8713 -0.1863 0.182 Uiso 0.588(16) 1 calc PR A 1
C28B C 0.0394(5) 0.843(3) -0.121(2) 0.18(2) Uani 0.412(16) 1 d P A 2
H28D H 0.0378 0.8373 -0.0675 0.276 Uiso 0.412(16) 1 calc PR A 2
H28E H 0.0140 0.8188 -0.1520 0.276 Uiso 0.412(16) 1 calc PR A 2
H28F H 0.0430 0.9102 -0.1326 0.276 Uiso 0.412(16) 1 calc PR A 2
C29B C 0.0623(6) 0.6812(14) -0.1304(12) 0.152(13) Uani 0.412(16) 1 d P A 2
H29D H 0.0586 0.6632 -0.0801 0.228 Uiso 0.412(16) 1 calc PR A 2
H29E H 0.0860 0.6473 -0.1420 0.228 Uiso 0.412(16) 1 calc PR A 2
H29F H 0.0376 0.6643 -0.1675 0.228 Uiso 0.412(16) 1 calc PR A 2
C30B C 0.0741(4) 0.8000(15) -0.2221(7) 0.092(5) Uani 0.412(16) 1 d P A 2
H30D H 0.0788 0.8663 -0.2352 0.138 Uiso 0.412(16) 1 calc PR A 2
H30E H 0.0487 0.7767 -0.2542 0.138 Uiso 0.412(16) 1 calc PR A 2
H30F H 0.0972 0.7605 -0.2295 0.138 Uiso 0.412(16) 1 calc PR A 2
C31 C 0.18655(10) 1.03452(19) -0.05483(16) 0.0389(6) Uani 1 1 d . . .
C32 C 0.18925(13) 1.0904(2) 0.01908(19) 0.0533(8) Uani 1 1 d . . .
H32A H 0.2073 1.0563 0.0600 0.080 Uiso 1 1 calc R . .
H32B H 0.1618 1.0961 0.0304 0.080 Uiso 1 1 calc R . .
H32C H 0.2004 1.1541 0.0138 0.080 Uiso 1 1 calc R . .
C33 C 0.22953(10) 1.0278(2) -0.07333(17) 0.0455(7) Uani 1 1 d . . .
H33A H 0.2474 0.9899 -0.0347 0.068 Uiso 1 1 calc R . .
H33B H 0.2410 1.0920 -0.0747 0.068 Uiso 1 1 calc R . .
H33C H 0.2276 0.9972 -0.1224 0.068 Uiso 1 1 calc R . .
C34 C 0.15959(12) 1.0928(2) -0.1182(2) 0.0548(8) Uani 1 1 d . . .
H34A H 0.1721 1.1553 -0.1218 0.082 Uiso 1 1 calc R . .
H34B H 0.1322 1.1012 -0.1070 0.082 Uiso 1 1 calc R . .
H34C H 0.1573 1.0588 -0.1659 0.082 Uiso 1 1 calc R . .
C35 C 0.31106(10) 0.7280(2) 0.20101(19) 0.0468(7) Uani 1 1 d . . .
H35A H 0.3271 0.6873 0.2401 0.070 Uiso 1 1 calc R . .
H35B H 0.3295 0.7721 0.1822 0.070 Uiso 1 1 calc R . .
H35C H 0.2967 0.6881 0.1596 0.070 Uiso 1 1 calc R . .
C36 C 0.16231(10) 0.7670(2) 0.16709(18) 0.0453(7) Uani 1 1 d . . .
H36A H 0.1450 0.7098 0.1606 0.068 Uiso 1 1 calc R . .
H36B H 0.1484 0.8181 0.1350 0.068 Uiso 1 1 calc R . .
H36C H 0.1673 0.7873 0.2197 0.068 Uiso 1 1 calc R . .
C40 C 0.4138(8) 1.5222(14) 0.3932(12) 0.236(15) Uiso 0.50 1 d PD B 1
Cl2 Cl 0.4046(3) 1.6464(6) 0.3726(5) 0.215(3) Uiso 0.50 1 d PD B 1
Cl3 Cl 0.4546(7) 1.5100(16) 0.4676(10) 0.519(13) Uiso 0.50 1 d PD B 1
Cl4 Cl 0.4214(3) 1.4584(7) 0.3101(6) 0.270(4) Uiso 0.50 1 d PD B 1
Cl6 Cl 0.4376(5) 1.5987(15) 0.4958(10) 0.266(7) Uiso 0.30 1 d P . .
Cl7 Cl 0.4176(7) 1.6757(19) 0.4331(15) 0.325(10) Uiso 0.30 1 d P B .
Cl8 Cl 0.4175(3) 1.4646(6) 0.4549(5) 0.153(3) Uiso 0.30 1 d P B .
Cl9 Cl 0.3903(5) 1.5282(11) 0.3607(9) 0.227(5) Uiso 0.30 1 d P . .
Cl10 Cl 0.4430(7) 1.4395(15) 0.3978(14) 0.305(8) Uiso 0.30 1 d P B .

loop_
_atom_site_aniso_label
_atom_site_aniso_U_11
_atom_site_aniso_U_22
_atom_site_aniso_U_33
_atom_site_aniso_U_23
_atom_site_aniso_U_13
_atom_site_aniso_U_12
Fe1 0.0386(2) 0.0251(2) 0.0232(2) 0.00057(13) 0.00276(15) -0.00375(14)
Cl1 0.0761(5) 0.0366(4) 0.0386(4) -0.0079(3) 0.0185(4) 0.0032(3)
O1 0.0480(12) 0.0449(11) 0.0338(10) 0.0091(8) -0.0015(9) -0.0158(9)
O18 0.0392(10) 0.0328(9) 0.0236(8) 0.0013(7) 0.0014(7) -0.0061(7)
N8 0.0411(12) 0.0340(11) 0.0295(11) 0.0021(9) 0.0076(9) -0.0013(9)
N11 0.0435(12) 0.0258(10) 0.0298(11) 0.0027(8) 0.0031(9) -0.0023(9)
C1 0.0401(15) 0.0406(14) 0.0301(13) -0.0032(11) 0.0033(11) -0.0072(11)
C2 0.0401(15) 0.0390(14) 0.0361(14) -0.0073(11) 0.0109(12) -0.0058(11)
C3 0.0389(15) 0.0531(18) 0.0429(16) -0.0099(13) 0.0119(13) -0.0094(13)
C4 0.0354(15) 0.065(2) 0.0392(15) -0.0091(14) 0.0039(12) -0.0043(14)
C5 0.0416(16) 0.0613(19) 0.0311(14) -0.0012(13) 0.0020(12) 0.0008(14)
C6 0.0387(15) 0.0498(16) 0.0334(14) -0.0012(12) 0.0041(11) -0.0036(12)
C7 0.0479(16) 0.0505(17) 0.0261(13) 0.0026(12) 0.0034(11) -0.0060(13)
C9 0.0465(15) 0.0371(14) 0.0321(13) 0.0105(11) 0.0057(12) -0.0033(12)
C10 0.0537(17) 0.0288(13) 0.0358(14) 0.0083(11) 0.0035(12) -0.0055(12)
C12 0.0543(17) 0.0246(12) 0.0319(13) -0.0020(10) 0.0019(12) -0.0046(11)
C13 0.0451(15) 0.0287(12) 0.0284(12) -0.0018(10) 0.0019(11) -0.0030(11)
C14 0.0481(16) 0.0369(14) 0.0423(16) 0.0005(12) 0.0018(13) -0.0115(12)
C15 0.0409(16) 0.0523(18) 0.0434(16) 0.0045(14) -0.0023(13) -0.0082(13)
C16 0.0436(16) 0.0443(16) 0.0400(15) 0.0088(12) 0.0012(12) 0.0032(13)
C17 0.0425(14) 0.0307(13) 0.0305(13) 0.0021(10) 0.0074(11) 0.0016(11)
C18 0.0376(13) 0.0298(12) 0.0252(12) -0.0033(9) 0.0062(10) -0.0019(10)
C19 0.0491(17) 0.0353(14) 0.0395(15) -0.0039(11) 0.0138(13) -0.0100(12)
C20 0.075(2) 0.0447(17) 0.0399(16) -0.0056(13) 0.0191(16) -0.0064(16)
C21 0.060(2) 0.0533(19) 0.058(2) 0.0034(16) 0.0181(17) -0.0185(16)
C22 0.0567(19) 0.0363(15) 0.0514(18) 0.0003(13) 0.0133(15) -0.0064(13)
C23 0.0322(15) 0.087(3) 0.0474(18) -0.0108(17) 0.0022(13) -0.0047(16)
C24 0.076(4) 0.227(9) 0.107(5) 0.077(5) -0.040(3) -0.051(5)
C25 0.080(4) 0.210(8) 0.186(7) -0.150(7) -0.070(4) 0.055(5)
C26 0.042(2) 0.185(6) 0.082(3) -0.030(4) 0.003(2) 0.008(3)
C27 0.047(2) 0.074(3) 0.068(2) 0.015(2) -0.0141(17) -0.0179(18)
C28 0.051(5) 0.197(16) 0.102(8) 0.034(10) -0.002(5) -0.043(7)
C29 0.057(5) 0.144(14) 0.117(11) -0.078(11) -0.022(5) -0.006(6)
C30 0.061(7) 0.092(7) 0.174(15) 0.021(8) -0.068(8) -0.005(5)
C28B 0.046(8) 0.28(5) 0.21(4) -0.18(4) -0.001(15) 0.013(19)
C29B 0.139(16) 0.139(15) 0.126(16) 0.059(13) -0.094(14) -0.101(14)
C30B 0.077(8) 0.127(13) 0.059(7) -0.001(7) -0.019(5) -0.030(8)
C31 0.0537(17) 0.0287(13) 0.0334(14) 0.0048(10) 0.0072(12) 0.0002(11)
C32 0.082(2) 0.0328(15) 0.0471(18) -0.0027(13) 0.0180(17) 0.0015(15)
C33 0.0575(19) 0.0417(15) 0.0386(15) 0.0065(12) 0.0126(14) -0.0076(13)
C34 0.069(2) 0.0378(16) 0.0531(19) 0.0165(14) 0.0029(17) 0.0036(15)
C35 0.0511(17) 0.0471(17) 0.0441(16) 0.0050(13) 0.0140(14) 0.0082(14)
C36 0.0469(17) 0.0467(16) 0.0435(16) 0.0015(13) 0.0121(13) -0.0066(13)

loop_
_atom_type_symbol
_atom_type_description
_atom_type_scat_dispersion_real
_atom_type_scat_dispersion_imag
_atom_type_scat_source
C C 0.0033 0.0016 'International Tables Vol C Tables 4.2.6.8 and 6.1.1.4'
H H 0.0000 0.0000 'International Tables Vol C Tables 4.2.6.8 and 6.1.1.4'
N N 0.0061 0.0033 'International Tables Vol C Tables 4.2.6.8 and 6.1.1.4'
O O 0.0106 0.0060 'International Tables Vol C Tables 4.2.6.8 and 6.1.1.4'
Cl Cl 0.1484 0.1585 'International Tables Vol C Tables 4.2.6.8 and 6.1.1.4'
Fe Fe 0.3463 0.8444 'International Tables Vol C Tables 4.2.6.8 and 6.1.1.4'

loop_
_geom_angle_atom_site_label_1
_geom_angle_atom_site_label_2
_geom_angle_atom_site_label_3
_geom_angle
_geom_angle_site_symmetry_1
_geom_angle_site_symmetry_3
_geom_angle_publ_flag
O18 Fe1 O1 94.78(8) . . ?
O18 Fe1 N8 139.57(9) . . ?
O1 Fe1 N8 85.59(9) . . ?
O18 Fe1 Cl1 112.56(7) . . ?
O1 Fe1 Cl1 102.16(8) . . ?
N8 Fe1 Cl1 106.79(6) . . ?
O18 Fe1 N11 87.77(8) . . ?
O1 Fe1 N11 158.03(9) . . ?
N8 Fe1 N11 78.52(8) . . ?
Cl1 Fe1 N11 96.93(6) . . ?
C1 O1 Fe1 136.14(18) . . ?
C18 O18 Fe1 129.37(16) . . ?
C9 N8 C35 111.1(2) . . ?
C9 N8 C7 108.7(2) . . ?
C35 N8 C7 110.2(2) . . ?
C9 N8 Fe1 107.58(16) . . ?
C35 N8 Fe1 112.35(17) . . ?
C7 N8 Fe1 106.75(17) . . ?
C36 N11 C10 108.7(2) . . ?
C36 N11 C12 109.4(2) . . ?
C10 N11 C12 109.4(2) . . ?
C36 N11 Fe1 112.83(17) . . ?
C10 N11 Fe1 108.74(16) . . ?
C12 N11 Fe1 107.67(16) . . ?
O1 C1 C6 120.2(3) . . ?
O1 C1 C2 120.1(2) . . ?
C6 C1 C2 119.7(3) . . ?
C3 C2 C1 117.6(3) . . ?
C3 C2 C19 121.9(3) . . ?
C1 C2 C19 120.5(3) . . ?
C2 C3 C4 123.7(3) . . ?
C2 C3 H3A 118.2 . . ?
C4 C3 H3A 118.2 . . ?
C5 C4 C3 117.1(3) . . ?
C5 C4 C23 122.0(3) . . ?
C3 C4 C23 120.9(3) . . ?
C4 C5 C6 122.2(3) . . ?
C4 C5 H5A 118.9 . . ?
C6 C5 H5A 118.9 . . ?
C5 C6 C1 119.7(3) . . ?
C5 C6 C7 118.8(3) . . ?
C1 C6 C7 121.5(3) . . ?
N8 C7 C6 114.8(2) . . ?
N8 C7 H7A 108.6 . . ?
C6 C7 H7A 108.6 . . ?
N8 C7 H7B 108.6 . . ?
C6 C7 H7B 108.6 . . ?
H7A C7 H7B 107.5 . . ?
N8 C9 C10 109.3(2) . . ?
N8 C9 H9A 109.8 . . ?
C10 C9 H9A 109.8 . . ?
N8 C9 H9B 109.8 . . ?
C10 C9 H9B 109.8 . . ?
H9A C9 H9B 108.3 . . ?
N11 C10 C9 109.2(2) . . ?
N11 C10 H10A 109.8 . . ?
C9 C10 H10A 109.8 . . ?
N11 C10 H10B 109.8 . . ?
C9 C10 H10B 109.8 . . ?
H10A C10 H10B 108.3 . . ?
C13 C12 N11 112.5(2) . . ?
C13 C12 H12A 109.1 . . ?
N11 C12 H12A 109.1 . . ?
C13 C12 H12B 109.1 . . ?
N11 C12 H12B 109.1 . . ?
H12A C12 H12B 107.8 . . ?
C14 C13 C18 120.1(3) . . ?
C14 C13 C12 121.3(2) . . ?
C18 C13 C12 118.5(2) . . ?
C15 C14 C13 121.5(3) . . ?
C15 C14 H14A 119.3 . . ?
C13 C14 H14A 119.3 . . ?
C14 C15 C16 117.3(3) . . ?
C14 C15 C27 121.4(3) . . ?
C16 C15 C27 121.3(3) . . ?
C17 C16 C15 123.8(3) . . ?
C17 C16 H16A 118.1 . . ?
C15 C16 H16A 118.1 . . ?
C16 C17 C18 117.3(3) . . ?
C16 C17 C31 121.4(2) . . ?
C18 C17 C31 121.3(2) . . ?
O18 C18 C13 118.4(2) . . ?
O18 C18 C17 121.7(2) . . ?
C13 C18 C17 119.9(2) . . ?
C22 C19 C20 110.0(3) . . ?
C22 C19 C21 107.9(3) . . ?
C20 C19 C21 107.9(3) . . ?
C22 C19 C2 109.8(2) . . ?
C20 C19 C2 109.5(2) . . ?
C21 C19 C2 111.6(3) . . ?
C19 C20 H20A 109.5 . . ?
C19 C20 H20B 109.5 . . ?
H20A C20 H20B 109.5 . . ?
C19 C20 H20C 109.5 . . ?
H20A C20 H20C 109.5 . . ?
H20B C20 H20C 109.5 . . ?
C19 C21 H21A 109.5 . . ?
C19 C21 H21B 109.5 . . ?
H21A C21 H21B 109.5 . . ?
C19 C21 H21C 109.5 . . ?
H21A C21 H21C 109.5 . . ?
H21B C21 H21C 109.5 . . ?
C19 C22 H22A 109.5 . . ?
C19 C22 H22B 109.5 . . ?
H22A C22 H22B 109.5 . . ?
C19 C22 H22C 109.5 . . ?
H22A C22 H22C 109.5 . . ?
H22B C22 H22C 109.5 . . ?
C26 C23 C25 113.0(5) . . ?
C26 C23 C24 105.8(5) . . ?
C25 C23 C24 107.7(6) . . ?
C26 C23 C4 110.6(3) . . ?
C25 C23 C4 108.5(3) . . ?
C24 C23 C4 111.1(4) . . ?
C23 C24 H24A 109.5 . . ?
C23 C24 H24B 109.5 . . ?
H24A C24 H24B 109.5 . . ?
C23 C24 H24C 109.5 . . ?
H24A C24 H24C 109.5 . . ?
H24B C24 H24C 109.5 . . ?
C23 C25 H25A 109.5 . . ?
C23 C25 H25B 109.5 . . ?
H25A C25 H25B 109.5 . . ?
C23 C25 H25C 109.5 . . ?
H25A C25 H25C 109.5 . . ?
H25B C25 H25C 109.5 . . ?
C23 C26 H26A 109.5 . . ?
C23 C26 H26B 109.5 . . ?
H26A C26 H26B 109.5 . . ?
C23 C26 H26C 109.5 . . ?
H26A C26 H26C 109.5 . . ?
H26B C26 H26C 109.5 . . ?
C28B C27 C29 131.2(10) . . ?
C28B C27 C15 116.3(9) . . ?
C29 C27 C15 112.4(5) . . ?
C28B C27 C30 42(2) . . ?
C29 C27 C30 115.0(10) . . ?
C15 C27 C30 110.6(5) . . ?
C28B C27 C29B 112.6(19) . . ?
C29 C27 C29B 51.8(11) . . ?
C15 C27 C29B 109.6(6) . . ?
C30 C27 C29B 139.4(8) . . ?
C28B C27 C28 58(2) . . ?
C29 C27 C28 112.1(9) . . ?
C15 C27 C28 106.5(5) . . ?
C30 C27 C28 99.3(9) . . ?
C29B C27 C28 63.8(10) . . ?
C28B C27 C30B 112.1(19) . . ?
C29 C27 C30B 45.8(8) . . ?
C15 C27 C30B 107.5(5) . . ?
C30 C27 C30B 76.0(10) . . ?
C29B C27 C30B 97.0(12) . . ?
C28 C27 C30B 145.0(7) . . ?
C27 C28 H28A 109.5 . . ?
C27 C28 H28B 109.5 . . ?
H28A C28 H28B 109.5 . . ?
C27 C28 H28C 109.5 . . ?
H28A C28 H28C 109.5 . . ?
H28B C28 H28C 109.5 . . ?
C27 C29 H29A 109.5 . . ?
C27 C29 H29B 109.5 . . ?
H29A C29 H29B 109.5 . . ?
C27 C29 H29C 109.5 . . ?
H29A C29 H29C 109.5 . . ?
H29B C29 H29C 109.5 . . ?
C27 C30 H30A 109.5 . . ?
C27 C30 H30B 109.5 . . ?
H30A C30 H30B 109.5 . . ?
C27 C30 H30C 109.5 . . ?
H30A C30 H30C 109.5 . . ?
H30B C30 H30C 109.5 . . ?
C27 C28B H28D 109.5 . . ?
C27 C28B H28E 109.5 . . ?
H28D C28B H28E 109.5 . . ?
C27 C28B H28F 109.5 . . ?
H28D C28B H28F 109.5 . . ?
H28E C28B H28F 109.5 . . ?
C27 C29B H29D 109.5 . . ?
C27 C29B H29E 109.5 . . ?
H29D C29B H29E 109.5 . . ?
C27 C29B H29F 109.5 . . ?
H29D C29B H29F 109.5 . . ?
H29E C29B H29F 109.5 . . ?
C27 C30B H30D 109.5 . . ?
C27 C30B H30E 109.5 . . ?
H30D C30B H30E 109.5 . . ?
C27 C30B H30F 109.5 . . ?
H30D C30B H30F 109.5 . . ?
H30E C30B H30F 109.5 . . ?
C33 C31 C17 111.0(2) . . ?
C33 C31 C34 107.2(3) . . ?
C17 C31 C34 111.6(3) . . ?
C33 C31 C32 109.3(3) . . ?
C17 C31 C32 110.0(2) . . ?
C34 C31 C32 107.7(3) . . ?
C31 C32 H32A 109.5 . . ?
C31 C32 H32B 109.5 . . ?
H32A C32 H32B 109.5 . . ?
C31 C32 H32C 109.5 . . ?
H32A C32 H32C 109.5 . . ?
H32B C32 H32C 109.5 . . ?
C31 C33 H33A 109.5 . . ?
C31 C33 H33B 109.5 . . ?
H33A C33 H33B 109.5 . . ?
C31 C33 H33C 109.5 . . ?
H33A C33 H33C 109.5 . . ?
H33B C33 H33C 109.5 . . ?
C31 C34 H34A 109.5 . . ?
C31 C34 H34B 109.5 . . ?
H34A C34 H34B 109.5 . . ?
C31 C34 H34C 109.5 . . ?
H34A C34 H34C 109.5 . . ?
H34B C34 H34C 109.5 . . ?
N8 C35 H35A 109.5 . . ?
N8 C35 H35B 109.5 . . ?
H35A C35 H35B 109.5 . . ?
N8 C35 H35C 109.5 . . ?
H35A C35 H35C 109.5 . . ?
H35B C35 H35C 109.5 . . ?
N11 C36 H36A 109.5 . . ?
N11 C36 H36B 109.5 . . ?
H36A C36 H36B 109.5 . . ?
N11 C36 H36C 109.5 . . ?
H36A C36 H36C 109.5 . . ?
H36B C36 H36C 109.5 . . ?
Cl9 C40 Cl8 122(3) . . ?
Cl9 C40 Cl10 126(2) . . ?
Cl8 C40 Cl10 63.2(12) . . ?
Cl9 C40 Cl3 170(3) . . ?
Cl8 C40 Cl3 51.1(12) . . ?
Cl10 C40 Cl3 58.8(12) . . ?
Cl9 C40 Cl2 71.1(16) . . ?
Cl8 C40 Cl2 136.7(14) . . ?
Cl10 C40 Cl2 147(2) . . ?
Cl3 C40 Cl2 109.6(14) . . ?
Cl9 C40 Cl4 75.1(17) . . ?
Cl8 C40 Cl4 112.8(13) . . ?
Cl10 C40 Cl4 58.0(11) . . ?
Cl3 C40 Cl4 112.6(14) . . ?
Cl2 C40 Cl4 110.5(12) . . ?
Cl9 C40 Cl6 131(2) . . ?
Cl8 C40 Cl6 68.2(11) . . ?
Cl10 C40 Cl6 102.5(15) . . ?
Cl3 C40 Cl6 43.8(9) . . ?
Cl2 C40 Cl6 73.5(9) . . ?
Cl4 C40 Cl6 151.1(17) . . ?
Cl7 Cl2 Cl9 119.6(17) . . ?
Cl7 Cl2 C40 97.4(16) . . ?
Cl9 Cl2 C40 29.0(9) . . ?
Cl7 Cl2 Cl6 37.2(14) . . ?
Cl9 Cl2 Cl6 84.9(8) . . ?
C40 Cl2 Cl6 60.3(8) . . ?
Cl8 Cl3 Cl6 93.0(16) . . ?
Cl8 Cl3 Cl10 60.7(12) . . ?
Cl6 Cl3 Cl10 137.7(16) . . ?
Cl8 Cl3 C40 51.0(11) . . ?
Cl6 Cl3 C40 83.9(13) . . ?
Cl10 Cl3 C40 53.8(10) . . ?
Cl10 Cl4 Cl9 76.9(10) . . ?
Cl10 Cl4 C40 51.3(10) . . ?
Cl9 Cl4 C40 28.2(9) . . ?
Cl3 Cl6 Cl7 116.3(17) . . ?
Cl3 Cl6 Cl8 41.0(11) . . ?
Cl7 Cl6 Cl8 107.2(14) . . ?
Cl3 Cl6 C40 52.4(9) . . ?
Cl7 Cl6 C40 72.3(13) . . ?
Cl8 Cl6 C40 37.6(7) . . ?
Cl3 Cl6 Cl2 92.5(11) . . ?
Cl7 Cl6 Cl2 26.1(10) . . ?
Cl8 Cl6 Cl2 82.2(7) . . ?
C40 Cl6 Cl2 46.2(6) . . ?
Cl2 Cl7 Cl6 117(2) . . ?
C40 Cl8 Cl3 77.9(12) . . ?
C40 Cl8 Cl10 62.8(12) . . ?
Cl3 Cl8 Cl10 67.0(11) . . ?
C40 Cl8 Cl9 22.4(13) . . ?
Cl3 Cl8 Cl9 100.1(10) . . ?
Cl10 Cl8 Cl9 74.5(10) . . ?
C40 Cl8 Cl6 74.2(11) . . ?
Cl3 Cl8 Cl6 46.1(10) . . ?
Cl10 Cl8 Cl6 105.8(11) . . ?
Cl9 Cl8 Cl6 87.7(8) . . ?
C40 Cl9 Cl2 79.9(18) . . ?
C40 Cl9 Cl4 76.6(17) . . ?
Cl2 Cl9 Cl4 114.4(9) . . ?
C40 Cl9 Cl8 36(2) . . ?
Cl2 Cl9 Cl8 105.0(9) . . ?
Cl4 Cl9 Cl8 89.4(8) . . ?
C40 Cl9 Cl10 34.7(15) . . ?
Cl2 Cl9 Cl10 109.3(10) . . ?
Cl4 Cl9 Cl10 47.9(7) . . ?
Cl8 Cl9 Cl10 42.7(7) . . ?
C40 Cl10 Cl8 54.0(12) . . ?
C40 Cl10 Cl3 67.4(12) . . ?
Cl8 Cl10 Cl3 52.2(12) . . ?
C40 Cl10 Cl4 70.7(12) . . ?
Cl8 Cl10 Cl4 115.9(15) . . ?
Cl3 Cl10 Cl4 131.7(16) . . ?
C40 Cl10 Cl9 19.5(10) . . ?
Cl8 Cl10 Cl9 62.8(9) . . ?
Cl3 Cl10 Cl9 86.6(12) . . ?
Cl4 Cl10 Cl9 55.2(8) . . ?

loop_
_geom_bond_atom_site_label_1
_geom_bond_atom_site_label_2
_geom_bond_distance
_geom_bond_site_symmetry_2
_geom_bond_publ_flag
Fe1 O18 1.8547(18) . ?
Fe1 O1 1.866(2) . ?
Fe1 N8 2.163(2) . ?
Fe1 Cl1 2.2439(8) . ?
Fe1 N11 2.284(2) . ?
O1 C1 1.339(3) . ?
O18 C18 1.349(3) . ?
N8 C9 1.480(3) . ?
N8 C35 1.488(4) . ?
N8 C7 1.494(4) . ?
N11 C36 1.486(4) . ?
N11 C10 1.493(3) . ?
N11 C12 1.500(3) . ?
C1 C6 1.412(4) . ?
C1 C2 1.414(4) . ?
C2 C3 1.393(4) . ?
C2 C19 1.541(4) . ?
C3 C4 1.403(5) . ?
C3 H3A 0.9500 . ?
C4 C5 1.374(5) . ?
C4 C23 1.540(4) . ?
C5 C6 1.395(4) . ?
C5 H5A 0.9500 . ?
C6 C7 1.501(4) . ?
C7 H7A 0.9900 . ?
C7 H7B 0.9900 . ?
C9 C10 1.509(4) . ?
C9 H9A 0.9900 . ?
C9 H9B 0.9900 . ?
C10 H10A 0.9900 . ?
C10 H10B 0.9900 . ?
C12 C13 1.499(4) . ?
C12 H12A 0.9900 . ?
C12 H12B 0.9900 . ?
C13 C14 1.389(4) . ?
C13 C18 1.405(4) . ?
C14 C15 1.381(4) . ?
C14 H14A 0.9500 . ?
C15 C16 1.400(4) . ?
C15 C27 1.548(4) . ?
C16 C17 1.388(4) . ?
C16 H16A 0.9500 . ?
C17 C18 1.411(4) . ?
C17 C31 1.540(4) . ?
C19 C22 1.531(5) . ?
C19 C20 1.537(4) . ?
C19 C21 1.538(4) . ?
C20 H20A 0.9800 . ?
C20 H20B 0.9800 . ?
C20 H20C 0.9800 . ?
C21 H21A 0.9800 . ?
C21 H21B 0.9800 . ?
C21 H21C 0.9800 . ?
C22 H22A 0.9800 . ?
C22 H22B 0.9800 . ?
C22 H22C 0.9800 . ?
C23 C26 1.479(6) . ?
C23 C25 1.487(7) . ?
C23 C24 1.539(7) . ?
C24 H24A 0.9800 . ?
C24 H24B 0.9800 . ?
C24 H24C 0.9800 . ?
C25 H25A 0.9800 . ?
C25 H25B 0.9800 . ?
C25 H25C 0.9800 . ?
C26 H26A 0.9800 . ?
C26 H26B 0.9800 . ?
C26 H26C 0.9800 . ?
C27 C28B 1.281(18) . ?
C27 C29 1.391(10) . ?
C27 C30 1.568(12) . ?
C27 C29B 1.611(17) . ?
C27 C28 1.625(11) . ?
C27 C30B 1.654(14) . ?
C28 H28A 0.9800 . ?
C28 H28B 0.9800 . ?
C28 H28C 0.9800 . ?
C29 H29A 0.9800 . ?
C29 H29B 0.9800 . ?
C29 H29C 0.9800 . ?
C30 H30A 0.9800 . ?
C30 H30B 0.9800 . ?
C30 H30C 0.9800 . ?
C28B H28D 0.9800 . ?
C28B H28E 0.9800 . ?
C28B H28F 0.9800 . ?
C29B H29D 0.9800 . ?
C29B H29E 0.9800 . ?
C29B H29F 0.9800 . ?
C30B H30D 0.9800 . ?
C30B H30E 0.9800 . ?
C30B H30F 0.9800 . ?
C31 C33 1.537(4) . ?
C31 C34 1.542(4) . ?
C31 C32 1.542(4) . ?
C32 H32A 0.9800 . ?
C32 H32B 0.9800 . ?
C32 H32C 0.9800 . ?
C33 H33A 0.9800 . ?
C33 H33B 0.9800 . ?
C33 H33C 0.9800 . ?
C34 H34A 0.9800 . ?
C34 H34B 0.9800 . ?
C34 H34C 0.9800 . ?
C35 H35A 0.9800 . ?
C35 H35B 0.9800 . ?
C35 H35C 0.9800 . ?
C36 H36A 0.9800 . ?
C36 H36B 0.9800 . ?
C36 H36C 0.9800 . ?
C40 Cl9 0.88(3) . ?
C40 Cl8 1.37(2) . ?
C40 Cl10 1.50(3) . ?
C40 Cl3 1.718(18) . ?
C40 Cl2 1.795(18) . ?
C40 Cl4 1.818(18) . ?
C40 Cl6 2.16(3) . ?
Cl2 Cl7 1.17(2) . ?
Cl2 Cl9 1.725(15) . ?
Cl2 Cl6 2.38(2) . ?
Cl3 Cl8 1.37(2) . ?
Cl3 Cl6 1.50(2) . ?
Cl3 Cl10 1.59(3) . ?
Cl4 Cl10 1.63(2) . ?
Cl4 Cl9 1.806(17) . ?
Cl6 Cl7 1.61(3) . ?
Cl6 Cl8 2.08(2) . ?
Cl8 Cl10 1.51(2) . ?
Cl8 Cl9 1.978(19) . ?
Cl9 Cl10 2.14(3) . ?
